data_7054502
loop_
_publ_author_name
'Mas\'arov\'a, Petra'
'Zoufal\'y, Pavel'
'Moncol, J\'an'
'Nemec, Ivan'
'Pavlik, J\'an'
'Gembick\'y, Milan'
'Tr\'avn\'i\<cek, Zden\<ek'
'Bo\<ca, Roman'
'\<Salitro\<s, Ivan'

_publ_section_title
;
 Spin crossover and high spin electroneutral mononuclear iron(iii) Schiff
 base complexes involving terminal pseudohalido ligands
;
_journal_issue 1
_journal_name_full 'New J. Chem.'
_journal_page_first 508
_journal_paper_doi 10.1039/C4NJ01363H
_journal_volume 39
_journal_year 2015
_chemical_formula_sum 'C24 H29 Fe N4 O4 S'
_chemical_formula_weight 525.42
_chemical_name_systematic (isothiocyanato)-(N,N'-bis(3-methoxy-2-oxido-benzylidene)-1,6-diamino-4-azahexane)-iron(iii)
_space_group_crystal_system monoclinic
_space_group_IT_number 14
_space_group_name_Hall '-P 2ybc'
_space_group_name_H-M_alt 'P 1 21/c 1'
_symmetry_space_group_name_Hall '-P 2ybc'
_symmetry_space_group_name_H-M 'P 1 21/c 1'
_atom_sites_solution_hydrogens geom
_audit_creation_method SHELXL-2014
_cell_angle_alpha 90
_cell_angle_beta 107.131(4)
_cell_angle_gamma 90
_cell_formula_units_Z 8
_cell_length_a 19.3340(7)
_cell_length_b 11.4560(3)
_cell_length_c 23.8310(9)
_cell_measurement_reflns_used 10429
_cell_measurement_temperature 298(2)
_cell_measurement_theta_max 27.8057
_cell_measurement_theta_min 2.5777
_cell_volume 5044.2(3)
_computing_cell_refinement
;
CrysAlis RED, Oxford Diffraction Ltd.,
Version 1.171.34.40 (release 27-08-2010 CrysAlis171 .NET)
(compiled Aug 27 2010,11:50:40)
;
_computing_data_collection
;
CrysAlis CCD, Oxford Diffraction Ltd.,
Version 1.171.34.40 (release 27-08-2010 CrysAlis171 .NET)
(compiled Aug 27 2010,11:50:40)
;
_computing_data_reduction
;
CrysAlis RED, Oxford Diffraction Ltd.,
Version 1.171.34.40 (release 27-08-2010 CrysAlis171 .NET)
(compiled Aug 27 2010,11:50:40)
;
_computing_structure_refinement 'SHELXL-2014 (Sheldrick, 2014)'
_computing_structure_solution 'SIR-2011 (Burla et al., 2008)'
_diffrn_ambient_temperature 298(2)
_diffrn_detector_area_resol_mean 8.4012
_diffrn_measured_fraction_theta_full 0.988
_diffrn_measured_fraction_theta_max 0.983
_diffrn_measurement_device_type 'Xcalibur, Sapphire2, large Be window'
_diffrn_radiation_monochromator graphite
_diffrn_radiation_source 'Enhance (Mo) X-ray Source'
_diffrn_radiation_type MoK\a
_diffrn_radiation_wavelength 0.71073
_diffrn_reflns_av_R_equivalents 0.0247
_diffrn_reflns_av_unetI/netI 0.0544
_diffrn_reflns_Laue_measured_fraction_full 0.988
_diffrn_reflns_Laue_measured_fraction_max 0.983
_diffrn_reflns_limit_h_max 24
_diffrn_reflns_limit_h_min -17
_diffrn_reflns_limit_k_max 10
_diffrn_reflns_limit_k_min -14
_diffrn_reflns_limit_l_max 23
_diffrn_reflns_limit_l_min -29
_diffrn_reflns_number 20832
_diffrn_reflns_point_group_measured_fraction_full 0.988
_diffrn_reflns_point_group_measured_fraction_max 0.983
_diffrn_reflns_theta_full 25.242
_diffrn_reflns_theta_max 26.370
_diffrn_reflns_theta_min 4.081
_exptl_absorpt_coefficient_mu 0.718
_exptl_absorpt_correction_T_max 0.985
_exptl_absorpt_correction_T_min 0.765
_exptl_absorpt_correction_type multi-scan
_exptl_absorpt_process_details
;
CrysAlis RED, Oxford Diffraction Ltd.,
Version 1.171.34.40 (release 27-08-2010 CrysAlis171 .NET)
(compiled Aug 27 2010,11:50:40)
Empirical absorption correction using spherical harmonics,
 implemented in SCALE3 ABSPACK scaling algorithm.
;
_exptl_crystal_colour dark-red
_exptl_crystal_density_diffrn 1.384
_exptl_crystal_description prism
_exptl_crystal_F_000 2200
_exptl_crystal_size_max 0.500
_exptl_crystal_size_mid 0.230
_exptl_crystal_size_min 0.200
_refine_diff_density_max 0.426
_refine_diff_density_min -0.421
_refine_diff_density_rms 0.054
_refine_ls_extinction_method none
_refine_ls_goodness_of_fit_ref 1.046
_refine_ls_hydrogen_treatment constr
_refine_ls_matrix_type full
_refine_ls_number_parameters 628
_refine_ls_number_reflns 10146
_refine_ls_number_restraints 34
_refine_ls_restrained_S_all 1.051
_refine_ls_R_factor_all 0.1083
_refine_ls_R_factor_gt 0.0571
_refine_ls_shift/su_max 0.001
_refine_ls_shift/su_mean 0.000
_refine_ls_structure_factor_coef Fsqd
_refine_ls_weighting_details 'w=1/[\s^2^(Fo^2^)+(0.0254P)^2^+5.0366P] where P=(Fo^2^+2Fc^2^)/3'
_refine_ls_weighting_scheme calc
_refine_ls_wR_factor_gt 0.0933
_refine_ls_wR_factor_ref 0.1090
_reflns_Friedel_coverage 0.000
_reflns_number_gt 6359
_reflns_number_total 10146
_reflns_threshold_expression 'I > 2\s(I)'
_cod_data_source_file c4nj01363h2.cif
_cod_data_source_block 1@298K
_cod_depositor_comments 'Adding full bibliography for 7054500--7054508.cif.'
_cod_database_code 7054502
_shelx_space_group_comment
;
The symmetry employed for this shelxl refinement is uniquely defined
by the following loop, which should always be used as a source of
symmetry information in preference to the above space-group names.
They are only intended as comments.
;
_shelx_estimated_absorpt_t_min 0.716
_shelx_estimated_absorpt_t_max 0.870
_shelxl_version_number 2014-3

loop_
_space_group_symop_operation_xyz
'x, y, z'
'-x, y+1/2, -z+1/2'
'-x, -y, -z'
'x, -y-1/2, z-1/2'

loop_
_atom_site_label
_atom_site_type_symbol
_atom_site_fract_x
_atom_site_fract_y
_atom_site_fract_z
_atom_site_U_iso_or_equiv
_atom_site_adp_type
_atom_site_occupancy
_atom_site_site_symmetry_order
_atom_site_calc_flag
_atom_site_refinement_flags_posn
_atom_site_refinement_flags_adp
_atom_site_refinement_flags_occupancy
_atom_site_disorder_assembly
_atom_site_disorder_group
Fe1 Fe 0.71603(2) 0.23728(4) 0.89421(2) 0.04018(13) Uani 1 1 d . . . . .
Fe2 Fe 0.79716(3) 0.71317(4) 1.08867(2) 0.04357(14) Uani 1 1 d . . . . .
S1 S 0.57163(7) 0.42958(10) 0.71792(5) 0.0805(4) Uani 1 1 d . . . . .
S2 S 0.93562(6) 0.54932(11) 1.27341(5) 0.0827(4) Uani 1 1 d . . . . .
O1 O 0.79869(11) 0.32186(18) 0.88744(9) 0.0442(5) Uani 1 1 d . . . . .
O2 O 0.76954(11) 0.15017(17) 0.96313(9) 0.0404(5) Uani 1 1 d . . . . .
O3 O 0.71649(13) 0.62365(19) 1.09590(10) 0.0522(6) Uani 1 1 d . . . . .
O4 O 0.74284(12) 0.79349(18) 1.01771(9) 0.0447(5) Uani 1 1 d . . . . .
O5 O 0.87672(13) 0.5046(2) 0.87791(10) 0.0595(7) Uani 1 1 d . . . . .
O6 O 0.90163(12) 0.0551(2) 1.02203(10) 0.0532(6) Uani 1 1 d . . . . .
O7 O 0.61335(14) 0.8817(2) 0.95089(11) 0.0640(7) Uani 1 1 d . . . . .
N1 N 0.73764(15) 0.1099(2) 0.83921(12) 0.0461(7) Uani 1 1 d . . . . .
N2 N 0.62358(14) 0.1198(2) 0.88429(13) 0.0522(8) Uani 1 1 d . . . . .
H2 H 0.6349 0.0713 0.9197 0.063 Uiso 1 1 calc R U . . .
N3 N 0.67653(15) 0.3312(2) 0.95276(13) 0.0457(7) Uani 1 1 d . . . . .
N4 N 0.65060(16) 0.3252(2) 0.82150(13) 0.0540(8) Uani 1 1 d . . . . .
N5 N 0.76718(17) 0.8462(2) 1.13663(13) 0.0535(8) Uani 1 1 d . . . . .
N6 N 0.88808(15) 0.8352(2) 1.09947(12) 0.0535(8) Uani 1 1 d . . . . .
H6 H 0.8777 0.8806 1.0631 0.064 Uiso 1 1 calc R U . . .
N7 N 0.84326(15) 0.6214(2) 1.03326(12) 0.0455(7) Uani 1 1 d . . . . .
N8 N 0.86167(17) 0.6322(3) 1.16344(13) 0.0621(9) Uani 1 1 d . . . . .
C1 C 0.82679(17) 0.3223(3) 0.84333(14) 0.0393(8) Uani 1 1 d . . . . .
C2 C 0.86921(18) 0.4189(3) 0.83683(15) 0.0463(8) Uani 1 1 d . . . . .
C3 C 0.9020(2) 0.4204(3) 0.79276(16) 0.0594(10) Uani 1 1 d . . . . .
H3 H 0.9305 0.4839 0.7894 0.071 Uiso 1 1 calc R U . . .
C4 C 0.8933(2) 0.3295(4) 0.75365(18) 0.0698(12) Uani 1 1 d . . . . .
H4 H 0.9156 0.3321 0.7241 0.084 Uiso 1 1 calc R U . . .
C5 C 0.8521(2) 0.2361(3) 0.75810(16) 0.0635(11) Uani 1 1 d . . . . .
H5 H 0.8463 0.1753 0.7313 0.076 Uiso 1 1 calc R U . . .
C6 C 0.81805(19) 0.2299(3) 0.80295(14) 0.0471(8) Uani 1 1 d . . . . .
C7 C 0.7765(2) 0.1266(3) 0.80489(15) 0.0530(9) Uani 1 1 d . . . . .
H7 H 0.7781 0.0667 0.7789 0.064 Uiso 1 1 calc R U . . .
C8 C 0.6955(2) 0.0032(3) 0.83682(17) 0.0603(10) Uani 1 1 d . . . . .
H8A H 0.7165 -0.0444 0.8713 0.072 Uiso 1 1 calc R U . . .
H8B H 0.6948 -0.0420 0.8022 0.072 Uiso 1 1 calc R U . . .
C9 C 0.6201(2) 0.0403(3) 0.83446(17) 0.0619(11) Uani 1 1 d . . . . .
H9A H 0.5975 0.0798 0.7976 0.074 Uiso 1 1 calc R U . . .
H9B H 0.5912 -0.0278 0.8368 0.074 Uiso 1 1 calc R U . . .
C10 C 0.55259(19) 0.1741(4) 0.87829(18) 0.0652(11) Uani 1 1 d . . . . .
H10A H 0.5174 0.1129 0.8767 0.078 Uiso 1 1 calc R U . . .
H10B H 0.5374 0.2163 0.8414 0.078 Uiso 1 1 calc R U . . .
C11 C 0.55223(19) 0.2570(4) 0.92741(18) 0.0673(11) Uani 1 1 d . . . . .
H11A H 0.5673 0.2138 0.9640 0.081 Uiso 1 1 calc R U . . .
H11B H 0.5027 0.2820 0.9218 0.081 Uiso 1 1 calc R U . . .
C12 C 0.59967(19) 0.3662(3) 0.93430(17) 0.0600(10) Uani 1 1 d . . . . .
H12A H 0.5885 0.4079 0.8973 0.072 Uiso 1 1 calc R U . . .
H12B H 0.5901 0.4177 0.9635 0.072 Uiso 1 1 calc R U . . .
C13 C 0.7156(2) 0.3544(3) 1.00533(16) 0.0484(9) Uani 1 1 d . . . . .
H13 H 0.6971 0.4065 1.0271 0.058 Uiso 1 1 calc R U . . .
C14 C 0.78657(18) 0.3051(3) 1.03302(13) 0.0421(8) Uani 1 1 d . . . . .
C15 C 0.8288(2) 0.3525(3) 1.08625(15) 0.0544(10) Uani 1 1 d . . . . .
H15 H 0.8119 0.4168 1.1021 0.065 Uiso 1 1 calc R U . . .
C16 C 0.8945(2) 0.3055(3) 1.11508(15) 0.0591(10) Uani 1 1 d . . . . .
H16 H 0.9226 0.3386 1.1500 0.071 Uiso 1 1 calc R U . . .
C17 C 0.9193(2) 0.2085(3) 1.09226(15) 0.0538(9) Uani 1 1 d . . . . .
H17 H 0.9645 0.1777 1.1116 0.065 Uiso 1 1 calc R U . . .
C18 C 0.87787(18) 0.1572(3) 1.04122(14) 0.0435(8) Uani 1 1 d . . . . .
C19 C 0.80964(17) 0.2039(3) 1.01036(13) 0.0383(8) Uani 1 1 d . . . . .
C20 C 0.67871(18) 0.6340(3) 1.13356(14) 0.0476(9) Uani 1 1 d . . . . .
C21 C 0.6364(2) 0.5372(3) 1.14157(16) 0.0623(10) Uani 1 1 d D . . . .
C22 C 0.5928(2) 0.5471(4) 1.17787(19) 0.0743(12) Uani 1 1 d . . . . .
H22 H 0.5647 0.4838 1.1822 0.089 Uiso 1 1 calc R U . . .
C23 C 0.5900(2) 0.6481(5) 1.20757(19) 0.0779(14) Uani 1 1 d . . . . .
H23 H 0.5598 0.6532 1.2314 0.094 Uiso 1 1 calc R U . . .
C24 C 0.6314(2) 0.7415(4) 1.20241(16) 0.0670(12) Uani 1 1 d . . . . .
H24 H 0.6296 0.8096 1.2232 0.080 Uiso 1 1 calc R U . . .
C25 C 0.6768(2) 0.7360(3) 1.16589(15) 0.0513(9) Uani 1 1 d . . . . .
C26 C 0.7197(2) 0.8371(3) 1.16392(16) 0.0592(10) Uani 1 1 d . . . . .
H26 H 0.7122 0.9025 1.1845 0.071 Uiso 1 1 calc R U . . .
C27 C 0.8086(2) 0.9537(3) 1.13861(18) 0.0705(12) Uani 1 1 d . . . . .
H27A H 0.8055 1.0024 1.1711 0.085 Uiso 1 1 calc R U . . .
H27B H 0.7899 0.9973 1.1024 0.085 Uiso 1 1 calc R U . . .
C28 C 0.8859(2) 0.9183(3) 1.14654(17) 0.0703(12) Uani 1 1 d . . . . .
H28A H 0.9147 0.9867 1.1447 0.084 Uiso 1 1 calc R U . . .
H28B H 0.9058 0.8819 1.1846 0.084 Uiso 1 1 calc R U . . .
C29 C 0.9609(2) 0.7843(4) 1.10926(18) 0.0677(11) Uani 1 1 d . . . . .
H29A H 0.9743 0.7432 1.1465 0.081 Uiso 1 1 calc R U . . .
H29B H 0.9954 0.8471 1.1121 0.081 Uiso 1 1 calc R U . . .
C30 C 0.9664(2) 0.7012(4) 1.06166(18) 0.0683(12) Uani 1 1 d . . . . .
H30A H 1.0167 0.6782 1.0696 0.082 Uiso 1 1 calc R U . . .
H30B H 0.9527 0.7429 1.0246 0.082 Uiso 1 1 calc R U . . .
C31 C 0.92051(19) 0.5906(3) 1.05449(17) 0.0606(10) Uani 1 1 d . . . . .
H31A H 0.9326 0.5385 1.0267 0.073 Uiso 1 1 calc R U . . .
H31B H 0.9306 0.5505 1.0919 0.073 Uiso 1 1 calc R U . . .
C32 C 0.8078(2) 0.5960(3) 0.97986(16) 0.0476(9) Uani 1 1 d . . . . .
H32 H 0.8294 0.5441 0.9601 0.057 Uiso 1 1 calc R U . . .
C33 C 0.73785(18) 0.6409(3) 0.94814(14) 0.0429(8) Uani 1 1 d . . . . .
C34 C 0.7012(2) 0.5924(3) 0.89352(16) 0.0585(10) Uani 1 1 d . . . . .
H34 H 0.7212 0.5287 0.8798 0.070 Uiso 1 1 calc R U . . .
C35 C 0.6372(2) 0.6364(3) 0.86027(17) 0.0653(11) Uani 1 1 d . . . . .
H35 H 0.6136 0.6028 0.8242 0.078 Uiso 1 1 calc R U . . .
C36 C 0.6072(2) 0.7314(3) 0.88021(16) 0.0612(10) Uani 1 1 d . . . . .
H36 H 0.5628 0.7607 0.8578 0.073 Uiso 1 1 calc R U . . .
C37 C 0.64253(19) 0.7832(3) 0.93311(15) 0.0491(9) Uani 1 1 d . . . . .
C38 C 0.70926(17) 0.7398(3) 0.96852(14) 0.0402(8) Uani 1 1 d . . . . .
C39 C 0.8992(3) 0.6189(4) 0.8653(2) 0.0898(16) Uani 1 1 d . . . . .
H39A H 0.9423 0.6117 0.8527 0.108 Uiso 1 1 calc R U . . .
H39B H 0.9115 0.6652 0.9010 0.108 Uiso 1 1 calc R U . . .
C40 C 0.8427(4) 0.6795(4) 0.8197(3) 0.126(2) Uani 1 1 d . . . . .
H40A H 0.8302 0.6340 0.7843 0.189 Uiso 1 1 calc R U . . .
H40B H 0.8605 0.7544 0.8121 0.189 Uiso 1 1 calc R U . . .
H40C H 0.8007 0.6899 0.8327 0.189 Uiso 1 1 calc R U . . .
C41 C 0.9096(2) 0.0595(3) 0.96347(16) 0.0591(10) Uani 1 1 d . . . . .
H41A H 0.9597 0.0755 0.9658 0.071 Uiso 1 1 calc R U . . .
H41B H 0.8798 0.1216 0.9411 0.071 Uiso 1 1 calc R U . . .
C42 C 0.8873(3) -0.0536(4) 0.93393(18) 0.0859(14) Uani 1 1 d . . . . .
H42A H 0.9190 -0.1140 0.9548 0.129 Uiso 1 1 calc R U . . .
H42B H 0.8899 -0.0496 0.8944 0.129 Uiso 1 1 calc R U . . .
H42C H 0.8386 -0.0708 0.9334 0.129 Uiso 1 1 calc R U . . .
C43 C 0.5901(2) 0.8622(4) 1.0031(2) 0.0802(13) Uani 1 1 d . . . . .
H43A H 0.6188 0.8009 1.0270 0.096 Uiso 1 1 calc R U . . .
H43B H 0.5397 0.8386 0.9918 0.096 Uiso 1 1 calc R U . . .
C44 C 0.5995(3) 0.9716(4) 1.0363(2) 0.1052(17) Uani 1 1 d . . . . .
H44A H 0.6491 0.9958 1.0459 0.158 Uiso 1 1 calc R U . . .
H44B H 0.5865 0.9599 1.0718 0.158 Uiso 1 1 calc R U . . .
H44C H 0.5691 1.0307 1.0130 0.158 Uiso 1 1 calc R U . . .
C47 C 0.61827(18) 0.3676(3) 0.77800(15) 0.0442(8) Uani 1 1 d . . . . .
C48 C 0.89220(19) 0.5989(3) 1.20949(16) 0.0473(9) Uani 1 1 d . . . . .
O8B O 0.6306(14) 0.4561(10) 1.0984(6) 0.0817(19) Uani 0.256(8) 1 d D U P A 2
C45B C 0.6049(14) 0.3404(13) 1.1046(9) 0.114(3) Uani 0.256(8) 1 d D U P A 2
H45A H 0.6012 0.2937 1.0699 0.136 Uiso 0.256(8) 1 calc R U P A 2
H45B H 0.5582 0.3425 1.1120 0.136 Uiso 0.256(8) 1 calc R U P A 2
C46B C 0.6641(15) 0.294(2) 1.1580(10) 0.135(3) Uani 0.256(8) 1 d D U P A 2
H46A H 0.7095 0.3296 1.1598 0.203 Uiso 0.256(8) 1 calc R U P A 2
H46B H 0.6682 0.2105 1.1544 0.203 Uiso 0.256(8) 1 calc R U P A 2
H46C H 0.6517 0.3111 1.1932 0.203 Uiso 0.256(8) 1 calc R U P A 2
O8A O 0.6485(4) 0.4337(4) 1.1176(3) 0.0817(19) Uani 0.744(8) 1 d D U P A 1
C45A C 0.6228(5) 0.3291(5) 1.1365(4) 0.114(3) Uani 0.744(8) 1 d D U P A 1
H45C H 0.5708 0.3229 1.1193 0.136 Uiso 0.744(8) 1 calc R U P A 1
H45D H 0.6335 0.3290 1.1789 0.136 Uiso 0.744(8) 1 calc R U P A 1
C46A C 0.6601(5) 0.2281(6) 1.1171(4) 0.135(3) Uani 0.744(8) 1 d D U P A 1
H46D H 0.6450 0.2240 1.0750 0.203 Uiso 0.744(8) 1 calc R U P A 1
H46E H 0.6475 0.1569 1.1329 0.203 Uiso 0.744(8) 1 calc R U P A 1
H46F H 0.7116 0.2392 1.1311 0.203 Uiso 0.744(8) 1 calc R U P A 1

loop_
_atom_site_aniso_label
_atom_site_aniso_U_11
_atom_site_aniso_U_22
_atom_site_aniso_U_33
_atom_site_aniso_U_23
_atom_site_aniso_U_13
_atom_site_aniso_U_12
Fe1 0.0373(3) 0.0418(3) 0.0388(3) 0.0048(2) 0.0070(2) -0.0017(2)
Fe2 0.0496(3) 0.0398(3) 0.0398(3) 0.0023(2) 0.0108(2) -0.0054(2)
S1 0.0873(9) 0.0860(8) 0.0533(6) 0.0196(6) -0.0025(6) 0.0148(7)
S2 0.0781(8) 0.1029(9) 0.0550(7) 0.0283(6) 0.0010(6) -0.0055(7)
O1 0.0486(14) 0.0471(13) 0.0391(13) -0.0015(10) 0.0165(11) -0.0075(11)
O2 0.0426(13) 0.0358(12) 0.0392(12) 0.0030(10) 0.0066(10) 0.0006(10)
O3 0.0632(16) 0.0497(14) 0.0516(14) -0.0072(12) 0.0290(13) -0.0124(12)
O4 0.0536(14) 0.0378(12) 0.0395(13) -0.0011(10) 0.0088(11) 0.0023(11)
O5 0.0725(18) 0.0538(15) 0.0590(16) -0.0059(13) 0.0297(14) -0.0174(13)
O6 0.0589(16) 0.0494(14) 0.0476(14) 0.0138(12) 0.0097(12) 0.0129(12)
O7 0.0660(17) 0.0578(16) 0.0666(17) 0.0154(13) 0.0169(15) 0.0160(14)
N1 0.0482(18) 0.0401(16) 0.0425(17) 0.0001(13) 0.0018(14) -0.0028(13)
N2 0.0387(17) 0.0515(18) 0.0604(19) 0.0143(15) 0.0054(15) -0.0032(14)
N3 0.0453(17) 0.0407(16) 0.0529(18) 0.0092(14) 0.0176(15) 0.0055(13)
N4 0.0525(19) 0.0526(18) 0.0498(18) 0.0106(15) 0.0043(16) 0.0032(15)
N5 0.069(2) 0.0407(17) 0.0464(18) -0.0049(14) 0.0111(16) -0.0056(15)
N6 0.055(2) 0.0506(18) 0.0469(18) 0.0127(14) 0.0022(15) -0.0110(15)
N7 0.0469(18) 0.0398(16) 0.0510(18) 0.0103(14) 0.0165(15) 0.0034(13)
N8 0.076(2) 0.059(2) 0.0466(19) 0.0151(16) 0.0105(17) -0.0029(17)
C1 0.0376(19) 0.0444(19) 0.0359(18) 0.0071(15) 0.0106(15) 0.0077(15)
C2 0.047(2) 0.047(2) 0.047(2) 0.0070(17) 0.0177(17) 0.0046(17)
C3 0.066(3) 0.059(2) 0.063(3) 0.014(2) 0.035(2) 0.006(2)
C4 0.094(3) 0.071(3) 0.063(3) 0.015(2) 0.050(2) 0.017(3)
C5 0.088(3) 0.058(2) 0.052(2) 0.0020(19) 0.032(2) 0.017(2)
C6 0.057(2) 0.045(2) 0.0420(19) 0.0049(16) 0.0182(17) 0.0084(17)
C7 0.064(3) 0.048(2) 0.042(2) -0.0040(17) 0.0071(19) 0.0076(19)
C8 0.059(3) 0.046(2) 0.066(3) -0.0063(19) 0.002(2) -0.0083(19)
C9 0.054(3) 0.052(2) 0.068(3) -0.002(2) 0.000(2) -0.0146(19)
C10 0.039(2) 0.072(3) 0.080(3) 0.009(2) 0.011(2) -0.006(2)
C11 0.040(2) 0.081(3) 0.085(3) 0.027(2) 0.024(2) 0.008(2)
C12 0.053(2) 0.061(2) 0.072(3) 0.014(2) 0.026(2) 0.017(2)
C13 0.064(2) 0.0374(19) 0.053(2) 0.0022(17) 0.031(2) -0.0016(18)
C14 0.052(2) 0.0381(19) 0.0359(18) 0.0047(15) 0.0130(16) -0.0040(16)
C15 0.078(3) 0.041(2) 0.047(2) -0.0025(17) 0.024(2) -0.012(2)
C16 0.077(3) 0.057(2) 0.037(2) 0.0007(18) 0.006(2) -0.025(2)
C17 0.050(2) 0.057(2) 0.045(2) 0.0118(19) -0.0014(18) -0.0118(19)
C18 0.047(2) 0.0406(19) 0.0410(19) 0.0123(16) 0.0101(17) -0.0029(16)
C19 0.045(2) 0.0377(18) 0.0316(17) 0.0067(15) 0.0105(15) -0.0085(15)
C20 0.050(2) 0.053(2) 0.041(2) 0.0062(17) 0.0131(17) 0.0030(18)
C21 0.065(3) 0.065(3) 0.064(3) 0.006(2) 0.032(2) -0.003(2)
C22 0.069(3) 0.088(3) 0.074(3) 0.024(3) 0.033(2) 0.008(2)
C23 0.073(3) 0.107(4) 0.066(3) 0.034(3) 0.039(2) 0.033(3)
C24 0.075(3) 0.084(3) 0.047(2) 0.009(2) 0.025(2) 0.035(3)
C25 0.059(2) 0.054(2) 0.042(2) 0.0083(18) 0.0163(18) 0.0161(19)
C26 0.079(3) 0.053(2) 0.042(2) -0.0044(18) 0.012(2) 0.016(2)
C27 0.094(4) 0.046(2) 0.062(3) -0.0080(19) 0.007(2) -0.008(2)
C28 0.081(3) 0.054(2) 0.061(3) 0.000(2) -0.002(2) -0.027(2)
C29 0.048(2) 0.077(3) 0.068(3) 0.021(2) 0.000(2) -0.016(2)
C30 0.042(2) 0.082(3) 0.078(3) 0.033(2) 0.013(2) 0.005(2)
C31 0.051(2) 0.063(2) 0.068(3) 0.022(2) 0.018(2) 0.011(2)
C32 0.064(3) 0.0344(18) 0.052(2) 0.0042(16) 0.030(2) 0.0028(17)
C33 0.051(2) 0.0375(18) 0.0397(19) 0.0039(15) 0.0135(17) -0.0017(16)
C34 0.083(3) 0.044(2) 0.049(2) -0.0025(18) 0.020(2) -0.008(2)
C35 0.085(3) 0.054(2) 0.046(2) 0.001(2) 0.002(2) -0.014(2)
C36 0.056(2) 0.062(3) 0.053(2) 0.016(2) -0.0033(19) -0.007(2)
C37 0.053(2) 0.041(2) 0.052(2) 0.0096(17) 0.0142(18) 0.0022(17)
C38 0.045(2) 0.0373(18) 0.0382(18) 0.0070(15) 0.0124(16) -0.0045(16)
C39 0.117(4) 0.076(3) 0.090(4) -0.015(3) 0.053(3) -0.052(3)
C40 0.198(7) 0.069(3) 0.123(5) 0.026(3) 0.064(5) 0.002(4)
C41 0.050(2) 0.071(3) 0.058(2) 0.018(2) 0.0182(19) 0.014(2)
C42 0.110(4) 0.079(3) 0.061(3) -0.001(2) 0.013(3) 0.022(3)
C43 0.077(3) 0.079(3) 0.095(3) 0.015(3) 0.040(3) 0.025(3)
C44 0.123(5) 0.100(4) 0.097(4) 0.006(3) 0.039(3) 0.036(3)
C47 0.042(2) 0.0405(19) 0.048(2) -0.0013(17) 0.0092(17) -0.0034(16)
C48 0.051(2) 0.041(2) 0.053(2) 0.0027(17) 0.0203(19) -0.0082(17)
O8B 0.119(5) 0.055(2) 0.093(4) -0.001(2) 0.065(4) -0.030(3)
C45B 0.171(7) 0.080(4) 0.116(7) 0.019(5) 0.082(7) -0.034(4)
C46B 0.238(9) 0.065(4) 0.133(6) 0.001(3) 0.100(6) -0.028(4)
O8A 0.119(5) 0.055(2) 0.093(4) -0.001(2) 0.065(4) -0.030(3)
C45A 0.171(7) 0.080(4) 0.116(7) 0.019(5) 0.082(7) -0.034(4)
C46A 0.238(9) 0.065(4) 0.133(6) 0.001(3) 0.100(6) -0.028(4)

loop_
_atom_type_symbol
_atom_type_description
_atom_type_scat_dispersion_real
_atom_type_scat_dispersion_imag
_atom_type_scat_source
C C 0.0033 0.0016 'International Tables Vol C Tables 4.2.6.8 and 6.1.1.4'
H H 0.0000 0.0000 'International Tables Vol C Tables 4.2.6.8 and 6.1.1.4'
N N 0.0061 0.0033 'International Tables Vol C Tables 4.2.6.8 and 6.1.1.4'
O O 0.0106 0.0060 'International Tables Vol C Tables 4.2.6.8 and 6.1.1.4'
Fe Fe 0.3463 0.8444 'International Tables Vol C Tables 4.2.6.8 and 6.1.1.4'
S S 0.1246 0.1234 'International Tables Vol C Tables 4.2.6.8 and 6.1.1.4'

loop_
_geom_angle_atom_site_label_1
_geom_angle_atom_site_label_2
_geom_angle_atom_site_label_3
_geom_angle
O1 Fe1 O2 94.66(9)
O1 Fe1 N3 105.98(10)
O2 Fe1 N3 84.70(10)
O1 Fe1 N4 90.15(10)
O2 Fe1 N4 175.11(10)
N3 Fe1 N4 93.15(11)
O1 Fe1 N1 88.54(10)
O2 Fe1 N1 90.95(9)
N3 Fe1 N1 165.10(11)
N4 Fe1 N1 90.04(11)
O1 Fe1 N2 167.04(10)
O2 Fe1 N2 89.44(10)
N3 Fe1 N2 86.62(11)
N4 Fe1 N2 86.05(11)
N1 Fe1 N2 79.08(11)
O3 Fe2 O4 94.94(10)
O3 Fe2 N8 89.01(11)
O4 Fe2 N8 175.98(11)
O3 Fe2 N7 107.37(10)
O4 Fe2 N7 84.82(10)
N8 Fe2 N7 93.31(12)
O3 Fe2 N5 88.67(11)
O4 Fe2 N5 87.97(10)
N8 Fe2 N5 92.86(12)
N7 Fe2 N5 162.90(11)
O3 Fe2 N6 166.54(11)
O4 Fe2 N6 90.53(10)
N8 Fe2 N6 85.76(11)
N7 Fe2 N6 85.33(11)
N5 Fe2 N6 79.23(12)
C1 O1 Fe1 128.2(2)
C19 O2 Fe1 121.10(18)
C20 O3 Fe2 129.9(2)
C38 O4 Fe2 123.64(19)
C2 O5 C39 118.7(3)
C18 O6 C41 115.4(2)
C37 O7 C43 113.1(3)
C7 N1 C8 121.8(3)
C7 N1 Fe1 124.2(2)
C8 N1 Fe1 113.5(2)
C10 N2 C9 111.1(3)
C10 N2 Fe1 117.2(2)
C9 N2 Fe1 107.9(2)
C13 N3 C12 119.1(3)
C13 N3 Fe1 122.3(2)
C12 N3 Fe1 118.5(2)
C47 N4 Fe1 172.9(3)
C26 N5 C27 121.5(3)
C26 N5 Fe2 125.3(3)
C27 N5 Fe2 113.2(2)
C29 N6 C28 111.9(3)
C29 N6 Fe2 117.3(2)
C28 N6 Fe2 107.3(2)
C32 N7 C31 118.4(3)
C32 N7 Fe2 122.5(2)
C31 N7 Fe2 118.9(2)
C48 N8 Fe2 169.2(3)
O1 C1 C6 123.3(3)
O1 C1 C2 118.6(3)
C6 C1 C2 118.1(3)
O5 C2 C3 124.3(3)
O5 C2 C1 115.3(3)
C3 C2 C1 120.3(3)
C4 C3 C2 121.1(4)
C5 C4 C3 120.1(4)
C4 C5 C6 120.9(4)
C1 C6 C5 119.4(3)
C1 C6 C7 123.6(3)
C5 C6 C7 117.0(3)
N1 C7 C6 125.6(3)
N1 C8 C9 106.7(3)
N2 C9 C8 109.2(3)
N2 C10 C11 114.0(3)
C10 C11 C12 117.2(3)
N3 C12 C11 109.2(3)
N3 C13 C14 124.7(3)
C15 C14 C19 120.1(3)
C15 C14 C13 118.8(3)
C19 C14 C13 120.7(3)
C16 C15 C14 120.7(3)
C15 C16 C17 119.9(3)
C18 C17 C16 120.8(3)
C17 C18 O6 119.4(3)
C17 C18 C19 120.6(3)
O6 C18 C19 119.9(3)
O2 C19 C14 122.7(3)
O2 C19 C18 119.5(3)
C14 C19 C18 117.8(3)
O3 C20 C25 123.8(3)
O3 C20 C21 118.4(3)
C25 C20 C21 117.7(3)
O8B C21 C22 126.8(10)
O8A C21 C22 123.0(4)
O8B C21 C20 110.6(9)
O8A C21 C20 116.4(4)
C22 C21 C20 120.1(4)
C23 C22 C21 121.3(4)
C24 C23 C22 120.3(4)
C23 C24 C25 120.7(4)
C20 C25 C24 119.8(4)
C20 C25 C26 123.0(3)
C24 C25 C26 117.2(4)
N5 C26 C25 126.3(3)
N5 C27 C28 107.0(3)
N6 C28 C27 109.1(3)
N6 C29 C30 113.9(3)
C29 C30 C31 116.1(3)
N7 C31 C30 109.7(3)
N7 C32 C33 125.7(3)
C34 C33 C38 119.8(3)
C34 C33 C32 119.2(3)
C38 C33 C32 120.7(3)
C35 C34 C33 121.4(4)
C34 C35 C36 119.7(4)
C37 C36 C35 120.5(4)
C36 C37 O7 119.6(3)
C36 C37 C38 121.1(3)
O7 C37 C38 119.3(3)
O4 C38 C37 119.6(3)
O4 C38 C33 122.9(3)
C37 C38 C33 117.4(3)
O5 C39 C40 112.4(4)
O6 C41 C42 109.2(3)
O7 C43 C44 108.0(4)
N4 C47 S1 178.3(3)
N8 C48 S2 178.6(4)
C21 O8B C45B 120.3(13)
O8B C45B C46B 102.3(12)
C21 O8A C45A 118.8(5)
O8A C45A C46A 107.9(6)

loop_
_geom_bond_atom_site_label_1
_geom_bond_atom_site_label_2
_geom_bond_distance
Fe1 O1 1.916(2)
Fe1 O2 1.940(2)
Fe1 N3 2.077(3)
Fe1 N4 2.080(3)
Fe1 N1 2.084(3)
Fe1 N2 2.194(3)
Fe2 O3 1.916(2)
Fe2 O4 1.940(2)
Fe2 N8 2.069(3)
Fe2 N7 2.082(3)
Fe2 N5 2.087(3)
Fe2 N6 2.201(3)
S1 C47 1.615(4)
S2 C48 1.611(4)
O1 C1 1.318(3)
O2 C19 1.316(3)
O3 C20 1.319(4)
O4 C38 1.314(4)
O5 C2 1.363(4)
O5 C39 1.439(4)
O6 C18 1.382(4)
O6 C41 1.450(4)
O7 C37 1.383(4)
O7 C43 1.459(4)
N1 C7 1.278(4)
N1 C8 1.461(4)
N2 C10 1.475(4)
N2 C9 1.483(4)
N3 C13 1.286(4)
N3 C12 1.476(4)
N4 C47 1.148(4)
N5 C26 1.276(4)
N5 C27 1.462(4)
N6 C29 1.478(5)
N6 C28 1.481(5)
N7 C32 1.288(4)
N7 C31 1.472(4)
N8 C48 1.148(4)
C1 C6 1.406(4)
C1 C2 1.413(4)
C2 C3 1.377(5)
C3 C4 1.374(5)
C4 C5 1.356(5)
C5 C6 1.413(5)
C6 C7 1.439(5)
C8 C9 1.504(5)
C10 C11 1.509(5)
C11 C12 1.531(5)
C13 C14 1.450(5)
C14 C15 1.401(4)
C14 C19 1.406(4)
C15 C16 1.365(5)
C16 C17 1.383(5)
C17 C18 1.376(4)
C18 C19 1.413(4)
C20 C25 1.406(5)
C20 C21 1.424(5)
C21 O8B 1.366(10)
C21 O8A 1.366(5)
C21 C22 1.380(5)
C22 C23 1.365(6)
C23 C24 1.363(6)
C24 C25 1.408(5)
C25 C26 1.433(5)
C27 C28 1.504(5)
C29 C30 1.509(5)
C30 C31 1.527(5)
C32 C33 1.436(5)
C33 C34 1.401(4)
C33 C38 1.408(4)
C34 C35 1.355(5)
C35 C36 1.382(5)
C36 C37 1.379(5)
C37 C38 1.408(4)
C39 C40 1.469(7)
C41 C42 1.478(5)
C43 C44 1.464(6)
O8B C45B 1.438(9)
C45B C46B 1.537(10)
O8A C45A 1.420(6)
C45A C46A 1.506(7)
